data_4088921
loop_
_publ_author_name
'El Aziz, Youssef'
'Taylor, Peter G.'
'Bassindale, Alan R.'
'Coles, Simon J.'
'Pitak, Mateusz B.'

_publ_section_title
;
 Synthesis and Structures of Novel Molecular Ionic Compounds Based on
 Encapsulation of Anions and Cations
;
_journal_issue 24
_journal_name_full Organometallics
_journal_page_first 4004
_journal_paper_doi 10.1021/acs.organomet.6b00565
_journal_volume 35
_journal_year 2016
_chemical_formula_moiety 'C44 H72 K N8 O18 Si8, F'
_chemical_formula_sum 'C44 H72 F K N8 O18 Si8'
_chemical_formula_weight 1283.91
_space_group_crystal_system triclinic
_space_group_IT_number 2
_space_group_name_Hall '-P 1'
_space_group_name_H-M_alt 'P -1'
_atom_sites_solution_hydrogens geom
_audit_creation_date 2016-05-05
_audit_creation_method
;
Olex2 1.2
(compiled 2016.02.19 svn.r3266 for OlexSys, GUI svn.r5155)
;
_cell_angle_alpha 92.776(7)
_cell_angle_beta 90.134(6)
_cell_angle_gamma 104.358(7)
_cell_formula_units_Z 1
_cell_length_a 10.8410(5)
_cell_length_b 10.8627(4)
_cell_length_c 14.0694(9)
_cell_measurement_reflns_used 19300
_cell_measurement_temperature 100(2)
_cell_measurement_theta_max 29.1
_cell_measurement_theta_min 3.1
_cell_volume 1603.04(15)
_computing_cell_refinement 'CrystalClear-SM Expert 3.1 b20 (Rigaku, 2012)'
_computing_data_collection 'CrystalClear-SM Expert 3.1 b20 (Rigaku, 2012)'
_computing_data_reduction 'CrystalClear-SM Expert 3.1 b20 (Rigaku, 2012)'
_computing_publication_material 'Olex2 (Dolomanov et al., 2009)'
_computing_structure_refinement 'ShelXL (Sheldrick, 2015)'
_computing_structure_solution 'SHELXL-97 (Sheldrick, 2008)'
_diffrn_ambient_temperature 100(2)
_diffrn_detector 'CCD area detector'
_diffrn_detector_area_resol_mean 28.5714
_diffrn_detector_type 'Rigaku HG Saturn724+ (2x2 bin mode)'
_diffrn_measured_fraction_theta_full 0.998
_diffrn_measured_fraction_theta_max 0.998
_diffrn_measurement_device 'four-circle \k diffractometer'
_diffrn_measurement_device_type 'Rigaku AFC12 (Right)'
_diffrn_measurement_method 'profile data from \w-scans'
_diffrn_measurement_specimen_support 'MiTeGen MicroMesh'
_diffrn_radiation_collimation 0.3
_diffrn_radiation_monochromator 'Confocal mirrors, HF Varimax'
_diffrn_radiation_probe x-ray
_diffrn_radiation_type 'Mo K\a'
_diffrn_radiation_wavelength 0.71075
_diffrn_radiation_xray_symbol K-L~3~
_diffrn_reflns_av_R_equivalents 0.0272
_diffrn_reflns_av_unetI/netI 0.0310
_diffrn_reflns_Laue_measured_fraction_full 0.998
_diffrn_reflns_Laue_measured_fraction_max 0.998
_diffrn_reflns_limit_h_max 14
_diffrn_reflns_limit_h_min -14
_diffrn_reflns_limit_k_max 14
_diffrn_reflns_limit_k_min -14
_diffrn_reflns_limit_l_max 17
_diffrn_reflns_limit_l_min -18
_diffrn_reflns_number 21694
_diffrn_reflns_point_group_measured_fraction_full 0.998
_diffrn_reflns_point_group_measured_fraction_max 0.998
_diffrn_reflns_theta_full 25.242
_diffrn_reflns_theta_max 27.485
_diffrn_reflns_theta_min 3.064
_diffrn_source 'Rotating Anode'
_diffrn_source_current 55.0
_diffrn_source_power 2.475
_diffrn_source_target Mo
_diffrn_source_type 'Rotating Anode'
_diffrn_source_voltage 45.0
_exptl_absorpt_coefficient_mu 0.304
_exptl_absorpt_correction_T_max 1.000
_exptl_absorpt_correction_T_min 0.848
_exptl_absorpt_correction_type multi-scan
_exptl_absorpt_process_details
;
'CrystalClear-SM Expert 3.1 b20 (Rigaku, 2012)'
;
_exptl_crystal_colour colourless
_exptl_crystal_density_diffrn 1.330
_exptl_crystal_description fragment
_exptl_crystal_F_000 676
_exptl_crystal_size_max 0.12
_exptl_crystal_size_mid 0.06
_exptl_crystal_size_min 0.02
_refine_diff_density_max 0.443
_refine_diff_density_min -0.407
_refine_diff_density_rms 0.057
_refine_ls_extinction_method none
_refine_ls_goodness_of_fit_ref 1.051
_refine_ls_hydrogen_treatment constr
_refine_ls_matrix_type full
_refine_ls_number_parameters 364
_refine_ls_number_reflns 7350
_refine_ls_number_restraints 0
_refine_ls_restrained_S_all 1.051
_refine_ls_R_factor_all 0.0466
_refine_ls_R_factor_gt 0.0366
_refine_ls_shift/su_max 0.001
_refine_ls_shift/su_mean 0.000
_refine_ls_structure_factor_coef Fsqd
_refine_ls_weighting_details 'w=1/[\s^2^(Fo^2^)+(0.0453P)^2^+0.7984P] where P=(Fo^2^+2Fc^2^)/3'
_refine_ls_weighting_scheme calc
_refine_ls_wR_factor_gt 0.0914
_refine_ls_wR_factor_ref 0.0962
_reflns_Friedel_coverage 0.000
_reflns_number_gt 6137
_reflns_number_total 7350
_reflns_threshold_expression 'I > 2\s(I)'
_cod_data_source_file om6b00565_si_002.cif
_cod_data_source_block compound10
_cod_depositor_comments
;
The following automatic conversions were performed:

data item '_exptl_absorpt_correction_type' value 'Multi-scan' was
changed to 'multi-scan' in accordance with the
/home/saulius/struct/COD-crude-data/automatic-downloads/DataCite-retrospective/ACS/depositions/lib/dictionaries/cif_core.dic
dictionary named 'cif_core.dic' version 2.4.2 last updated on
2011-04-26.

Automatic conversion script
Id: cif_fix_values 6909 2019-04-08 15:41:33Z antanas 
;
_cod_database_code 4088921
_shelx_space_group_comment
;
The symmetry employed for this shelxl refinement is uniquely defined
by the following loop, which should always be used as a source of
symmetry information in preference to the above space-group names.
They are only intended as comments.
;
_shelx_estimated_absorpt_t_max 0.994
_shelx_estimated_absorpt_t_min 0.964
_olex2_refinement_description
;
1. Fixed Uiso
 At 1.2 times of:
  All C(H,H) groups
2.a Secondary CH2 refined with riding coordinates:
 C1(H1A,H1B), C2(H2A,H2B), C3(H3A,H3B), C5(H5A,H5B), C6(H6A,H6B), C7(H7A,H7B),
 C9(H9A,H9B), C10(H10A,H10B), C11(H11A,H11B), C13(H13A,H13B), C14(H14A,H14B),
 C15(H15A,H15B), C17(H17A,H17B), C18(H18A,H18B), C19(H19A,H19B), C20(H20A,H20B),
  C21(H21A,H21B), C22(H22A,H22B)
;
_shelx_shelxl_version_number 2014/7
_olex2_submission_special_instructions 'No special instructions were received'

loop_
_space_group_symop_operation_xyz
'x, y, z'
'-x, -y, -z'

loop_
_atom_site_label
_atom_site_type_symbol
_atom_site_fract_x
_atom_site_fract_y
_atom_site_fract_z
_atom_site_U_iso_or_equiv
_atom_site_adp_type
_atom_site_occupancy
_atom_site_site_symmetry_order
_atom_site_calc_flag
_atom_site_refinement_flags_posn
_atom_site_refinement_flags_adp
_atom_site_refinement_flags_occupancy
C1 C 0.37977(16) 0.12109(14) 0.33787(11) 0.0191(3) Uani 1 1 d . . .
H1A H 0.2858 0.0945 0.3313 0.023 Uiso 1 1 calc R . .
H1B H 0.4160 0.1260 0.2732 0.023 Uiso 1 1 calc R . .
C2 C 0.42706(18) 0.02265(15) 0.39285(12) 0.0243(4) Uani 1 1 d . . .
H2A H 0.5202 0.0537 0.4030 0.029 Uiso 1 1 calc R . .
H2B H 0.3870 0.0161 0.4562 0.029 Uiso 1 1 calc R . .
C3 C 0.39891(18) -0.11022(15) 0.34350(13) 0.0247(4) Uani 1 1 d . . .
H3A H 0.4302 -0.1683 0.3841 0.030 Uiso 1 1 calc R . .
H3B H 0.3057 -0.1436 0.3349 0.030 Uiso 1 1 calc R . .
C4 C 0.46014(19) -0.10701(16) 0.25081(14) 0.0283(4) Uani 1 1 d . . .
C5 C 0.24549(16) 0.21017(15) 0.67771(12) 0.0209(3) Uani 1 1 d . . .
H5A H 0.1607 0.1839 0.6461 0.025 Uiso 1 1 calc R . .
H5B H 0.2806 0.1343 0.6779 0.025 Uiso 1 1 calc R . .
C6 C 0.22847(17) 0.25378(17) 0.78084(12) 0.0242(4) Uani 1 1 d . . .
H6A H 0.2165 0.3413 0.7823 0.029 Uiso 1 1 calc R . .
H6B H 0.3068 0.2560 0.8179 0.029 Uiso 1 1 calc R . .
C7 C 0.11442(17) 0.16634(17) 0.82791(13) 0.0260(4) Uani 1 1 d . . .
H7A H 0.1253 0.0784 0.8263 0.031 Uiso 1 1 calc R . .
H7B H 0.1098 0.1954 0.8953 0.031 Uiso 1 1 calc R . .
C8 C -0.00351(19) 0.16798(18) 0.77771(14) 0.0302(4) Uani 1 1 d . . .
C9 C 0.14978(17) 0.63434(16) 0.58163(12) 0.0226(3) Uani 1 1 d . . .
H9A H 0.0743 0.5626 0.5686 0.027 Uiso 1 1 calc R . .
H9B H 0.1531 0.6558 0.6509 0.027 Uiso 1 1 calc R . .
C10 C 0.1317(2) 0.7487(2) 0.52986(15) 0.0352(5) Uani 1 1 d . . .
H10A H 0.1351 0.7302 0.4605 0.042 Uiso 1 1 calc R . .
H10B H 0.2033 0.8228 0.5472 0.042 Uiso 1 1 calc R . .
C11 C 0.0055(2) 0.7845(2) 0.55232(16) 0.0405(5) Uani 1 1 d . . .
H11A H -0.0025 0.8546 0.5122 0.049 Uiso 1 1 calc R . .
H11B H -0.0665 0.7104 0.5361 0.049 Uiso 1 1 calc R . .
C12 C -0.00205(19) 0.82410(18) 0.65247(16) 0.0324(4) Uani 1 1 d . . .
C13 C 0.71422(16) 0.44676(15) 0.76501(11) 0.0187(3) Uani 1 1 d . . .
H13A H 0.6809 0.4868 0.8207 0.022 Uiso 1 1 calc R . .
H13B H 0.6963 0.3543 0.7744 0.022 Uiso 1 1 calc R . .
C14 C 0.85768(18) 0.50022(19) 0.76207(13) 0.0280(4) Uani 1 1 d . . .
H14A H 0.8764 0.5933 0.7553 0.034 Uiso 1 1 calc R . .
H14B H 0.8913 0.4623 0.7055 0.034 Uiso 1 1 calc R . .
C15 C 0.9261(2) 0.4736(2) 0.85173(14) 0.0332(4) Uani 1 1 d . . .
H15A H 0.9044 0.3808 0.8602 0.040 Uiso 1 1 calc R . .
H15B H 1.0193 0.5020 0.8431 0.040 Uiso 1 1 calc R . .
C16 C 0.8911(2) 0.5386(2) 0.93728(15) 0.0366(5) Uani 1 1 d . . .
C17 C 0.68705(19) -0.2169(2) 0.91148(15) 0.0339(4) Uani 1 1 d . . .
H17A H 0.7093 -0.2712 0.8590 0.041 Uiso 1 1 calc R . .
H17B H 0.6910 -0.2587 0.9720 0.041 Uiso 1 1 calc R . .
C18 C 0.77871(19) -0.0890(2) 0.91528(14) 0.0344(5) Uani 1 1 d . . .
H18A H 0.8670 -0.0986 0.9192 0.041 Uiso 1 1 calc R . .
H18B H 0.7699 -0.0446 0.8568 0.041 Uiso 1 1 calc R . .
C19 C 0.84198(19) 0.1037(2) 1.00760(16) 0.0375(5) Uani 1 1 d . . .
H19A H 0.8434 0.1508 0.9489 0.045 Uiso 1 1 calc R . .
H19B H 0.9284 0.0918 1.0187 0.045 Uiso 1 1 calc R . .
C20 C 0.80456(19) 0.1781(2) 1.09050(16) 0.0379(5) Uani 1 1 d . . .
H20A H 0.7880 0.1251 1.1466 0.046 Uiso 1 1 calc R . .
H20B H 0.8743 0.2542 1.1071 0.046 Uiso 1 1 calc R . .
C21 C 0.6554(2) 0.2930(2) 1.13817(16) 0.0390(5) Uani 1 1 d . . .
H21A H 0.7213 0.3740 1.1479 0.047 Uiso 1 1 calc R . .
H21B H 0.6457 0.2487 1.1986 0.047 Uiso 1 1 calc R . .
C22 C 0.5322(2) 0.31893(18) 1.10983(16) 0.0372(5) Uani 1 1 d . . .
H22A H 0.5076 0.3781 1.1576 0.045 Uiso 1 1 calc R . .
H22B H 0.5404 0.3586 1.0475 0.045 Uiso 1 1 calc R . .
O1 O 0.36420(11) 0.25868(11) 0.50519(8) 0.0213(2) Uani 1 1 d . . .
O2 O 0.27744(11) 0.44383(11) 0.59637(8) 0.0204(2) Uani 1 1 d . . .
O3 O 0.29474(11) 0.56883(10) 0.43330(8) 0.0185(2) Uani 1 1 d . . .
O4 O 0.41689(11) 0.68644(10) 0.59307(8) 0.0192(2) Uani 1 1 d . . .
O5 O 0.48511(11) 0.37968(10) 0.66457(8) 0.0193(2) Uani 1 1 d . . .
O6 O 0.62635(11) 0.62108(10) 0.65941(8) 0.0190(2) Uani 1 1 d . . .
O7 O 0.56230(12) -0.20131(12) 0.89635(9) 0.0271(3) Uani 1 1 d . . .
O8 O 0.75313(12) -0.01633(13) 0.99651(9) 0.0290(3) Uani 1 1 d . . .
O9 O 0.69293(13) 0.21564(13) 1.06492(10) 0.0309(3) Uani 1 1 d . . .
F1 F 0.5000 0.5000 0.5000 0.0251(3) Uani 1 2 d S T P
Si1 Si 0.42772(4) 0.27928(4) 0.40116(3) 0.01627(10) Uani 1 1 d . . .
Si2 Si 0.35057(4) 0.33119(4) 0.60646(3) 0.01727(10) Uani 1 1 d . . .
Si3 Si 0.29476(4) 0.58042(4) 0.54909(3) 0.01648(10) Uani 1 1 d . . .
Si4 Si 0.62703(4) 0.47162(4) 0.65678(3) 0.01543(10) Uani 1 1 d . . .
K1 K 0.5000 0.0000 1.0000 0.02326(12) Uani 1 2 d S T P
N1 N 0.5080(2) -0.10114(17) 0.17870(13) 0.0433(5) Uani 1 1 d . . .
N3 N -0.00648(18) 0.85365(17) 0.73154(14) 0.0423(4) Uani 1 1 d . . .
N2 N -0.09266(18) 0.17397(19) 0.73652(15) 0.0462(5) Uani 1 1 d . . .
N4 N 0.8648(2) 0.5912(2) 1.00246(15) 0.0584(6) Uani 1 1 d . . .

loop_
_atom_site_aniso_label
_atom_site_aniso_U_11
_atom_site_aniso_U_22
_atom_site_aniso_U_33
_atom_site_aniso_U_23
_atom_site_aniso_U_13
_atom_site_aniso_U_12
C1 0.0251(9) 0.0166(7) 0.0165(8) 0.0004(6) -0.0043(6) 0.0067(6)
C2 0.0338(10) 0.0192(8) 0.0208(9) 0.0009(6) -0.0061(7) 0.0084(7)
C3 0.0315(10) 0.0175(8) 0.0262(9) 0.0021(6) 0.0000(7) 0.0081(7)
C4 0.0366(11) 0.0207(8) 0.0306(10) 0.0025(7) -0.0022(8) 0.0129(7)
C5 0.0211(8) 0.0215(8) 0.0192(8) 0.0003(6) 0.0005(7) 0.0038(6)
C6 0.0236(9) 0.0270(8) 0.0195(8) 0.0001(7) 0.0021(7) 0.0021(7)
C7 0.0272(9) 0.0282(9) 0.0211(9) 0.0020(7) 0.0045(7) 0.0043(7)
C8 0.0261(10) 0.0289(9) 0.0345(11) 0.0009(8) 0.0083(8) 0.0046(7)
C9 0.0220(9) 0.0246(8) 0.0219(9) -0.0015(6) -0.0006(7) 0.0080(7)
C10 0.0422(12) 0.0422(11) 0.0303(11) 0.0062(8) 0.0056(9) 0.0270(9)
C11 0.0439(13) 0.0511(13) 0.0378(12) -0.0028(9) -0.0071(10) 0.0339(10)
C12 0.0279(10) 0.0277(9) 0.0455(12) -0.0019(8) -0.0002(9) 0.0149(8)
C13 0.0227(8) 0.0180(7) 0.0163(8) -0.0006(6) -0.0046(6) 0.0068(6)
C14 0.0242(9) 0.0380(10) 0.0220(9) 0.0002(7) -0.0059(7) 0.0083(8)
C15 0.0308(10) 0.0421(11) 0.0308(10) -0.0091(8) -0.0131(8) 0.0191(9)
C16 0.0430(12) 0.0419(11) 0.0312(11) -0.0090(9) -0.0229(9) 0.0250(9)
C17 0.0334(11) 0.0450(11) 0.0314(10) -0.0049(8) -0.0058(8) 0.0262(9)
C18 0.0243(10) 0.0569(13) 0.0268(10) -0.0048(9) 0.0005(8) 0.0204(9)
C19 0.0197(9) 0.0483(12) 0.0439(12) -0.0008(9) 0.0031(9) 0.0079(8)
C20 0.0237(10) 0.0444(12) 0.0432(12) -0.0063(9) -0.0054(9) 0.0053(8)
C21 0.0332(11) 0.0375(11) 0.0419(12) -0.0132(9) 0.0020(9) 0.0036(9)
C22 0.0426(12) 0.0264(9) 0.0425(12) -0.0037(8) 0.0054(10) 0.0094(8)
O1 0.0236(6) 0.0210(6) 0.0189(6) 0.0004(4) -0.0001(5) 0.0049(5)
O2 0.0192(6) 0.0225(6) 0.0208(6) 0.0016(4) 0.0024(5) 0.0073(4)
O3 0.0196(6) 0.0232(6) 0.0151(6) -0.0007(4) -0.0027(4) 0.0102(4)
O4 0.0194(6) 0.0202(5) 0.0185(6) -0.0026(4) -0.0016(5) 0.0063(4)
O5 0.0195(6) 0.0218(6) 0.0167(6) 0.0027(4) -0.0023(4) 0.0050(4)
O6 0.0249(6) 0.0169(5) 0.0163(6) -0.0008(4) -0.0052(5) 0.0075(4)
O7 0.0265(7) 0.0304(6) 0.0277(7) 0.0006(5) -0.0004(5) 0.0136(5)
O8 0.0228(7) 0.0405(7) 0.0253(7) -0.0017(5) 0.0013(5) 0.0114(5)
O9 0.0258(7) 0.0348(7) 0.0315(7) -0.0043(6) 0.0005(6) 0.0077(5)
F1 0.0267(8) 0.0241(7) 0.0250(7) 0.0004(6) -0.0011(6) 0.0074(6)
Si1 0.0196(2) 0.0153(2) 0.0146(2) -0.00062(15) -0.00218(17) 0.00601(16)
Si2 0.0173(2) 0.0190(2) 0.0157(2) 0.00109(16) 0.00000(17) 0.00492(16)
Si3 0.0164(2) 0.0187(2) 0.0154(2) -0.00138(16) -0.00130(16) 0.00667(16)
Si4 0.0178(2) 0.0157(2) 0.0139(2) -0.00058(15) -0.00273(17) 0.00665(16)
K1 0.0198(3) 0.0277(3) 0.0240(3) -0.0005(2) 0.0002(2) 0.0094(2)
N1 0.0639(13) 0.0392(10) 0.0350(10) 0.0099(8) 0.0120(9) 0.0265(9)
N3 0.0413(11) 0.0379(10) 0.0502(12) -0.0101(8) 0.0020(9) 0.0171(8)
N2 0.0276(10) 0.0520(11) 0.0591(13) 0.0044(9) 0.0005(9) 0.0096(8)
N4 0.0728(16) 0.0796(15) 0.0391(11) -0.0254(10) -0.0309(10) 0.0556(13)

loop_
_atom_type_symbol
_atom_type_description
_atom_type_scat_dispersion_real
_atom_type_scat_dispersion_imag
_atom_type_scat_source
C C 0.0033 0.0016 'International Tables Vol C Tables 4.2.6.8 and 6.1.1.4'
H H 0.0000 0.0000 'International Tables Vol C Tables 4.2.6.8 and 6.1.1.4'
F F 0.0171 0.0103 'International Tables Vol C Tables 4.2.6.8 and 6.1.1.4'
K K 0.2009 0.2494 'International Tables Vol C Tables 4.2.6.8 and 6.1.1.4'
N N 0.0061 0.0033 'International Tables Vol C Tables 4.2.6.8 and 6.1.1.4'
O O 0.0106 0.0060 'International Tables Vol C Tables 4.2.6.8 and 6.1.1.4'
Si Si 0.0817 0.0704 'International Tables Vol C Tables 4.2.6.8 and 6.1.1.4'

loop_
_geom_angle_atom_site_label_1
_geom_angle_atom_site_label_2
_geom_angle_atom_site_label_3
_geom_angle
_geom_angle_site_symmetry_1
_geom_angle_site_symmetry_3
H1A C1 H1B 108.1 . .
C2 C1 H1A 109.6 . .
C2 C1 H1B 109.6 . .
C2 C1 Si1 110.26(11) . .
Si1 C1 H1A 109.6 . .
Si1 C1 H1B 109.6 . .
C1 C2 H2A 108.6 . .
C1 C2 H2B 108.6 . .
H2A C2 H2B 107.6 . .
C3 C2 C1 114.45(14) . .
C3 C2 H2A 108.6 . .
C3 C2 H2B 108.6 . .
C2 C3 H3A 109.4 . .
C2 C3 H3B 109.4 . .
H3A C3 H3B 108.0 . .
C4 C3 C2 111.02(15) . .
C4 C3 H3A 109.4 . .
C4 C3 H3B 109.4 . .
N1 C4 C3 178.18(19) . .
H5A C5 H5B 107.5 . .
C6 C5 H5A 108.6 . .
C6 C5 H5B 108.6 . .
C6 C5 Si2 114.85(11) . .
Si2 C5 H5A 108.6 . .
Si2 C5 H5B 108.6 . .
C5 C6 H6A 109.1 . .
C5 C6 H6B 109.1 . .
C5 C6 C7 112.47(14) . .
H6A C6 H6B 107.8 . .
C7 C6 H6A 109.1 . .
C7 C6 H6B 109.1 . .
C6 C7 H7A 109.7 . .
C6 C7 H7B 109.7 . .
H7A C7 H7B 108.2 . .
C8 C7 C6 110.00(15) . .
C8 C7 H7A 109.7 . .
C8 C7 H7B 109.7 . .
N2 C8 C7 176.9(2) . .
H9A C9 H9B 107.5 . .
C10 C9 H9A 108.5 . .
C10 C9 H9B 108.5 . .
C10 C9 Si3 115.20(13) . .
Si3 C9 H9A 108.5 . .
Si3 C9 H9B 108.5 . .
C9 C10 H10A 108.8 . .
C9 C10 H10B 108.8 . .
C9 C10 C11 113.98(18) . .
H10A C10 H10B 107.7 . .
C11 C10 H10A 108.8 . .
C11 C10 H10B 108.8 . .
C10 C11 H11A 109.2 . .
C10 C11 H11B 109.2 . .
H11A C11 H11B 107.9 . .
C12 C11 C10 112.17(17) . .
C12 C11 H11A 109.2 . .
C12 C11 H11B 109.2 . .
N3 C12 C11 178.6(2) . .
H13A C13 H13B 107.6 . .
C14 C13 H13A 108.6 . .
C14 C13 H13B 108.6 . .
C14 C13 Si4 114.47(12) . .
Si4 C13 H13A 108.6 . .
Si4 C13 H13B 108.6 . .
C13 C14 H14A 109.1 . .
C13 C14 H14B 109.1 . .
C13 C14 C15 112.59(16) . .
H14A C14 H14B 107.8 . .
C15 C14 H14A 109.1 . .
C15 C14 H14B 109.1 . .
C14 C15 H15A 109.2 . .
C14 C15 H15B 109.2 . .
H15A C15 H15B 107.9 . .
C16 C15 C14 112.16(16) . .
C16 C15 H15A 109.2 . .
C16 C15 H15B 109.2 . .
N4 C16 C15 178.5(3) . .
H17A C17 H17B 108.3 . .
C18 C17 H17A 109.9 . .
C18 C17 H17B 109.9 . .
O7 C17 H17A 109.9 . .
O7 C17 H17B 109.9 . .
O7 C17 C18 108.75(16) . .
C17 C18 H18A 109.8 . .
C17 C18 H18B 109.8 . .
H18A C18 H18B 108.3 . .
O8 C18 C17 109.27(16) . .
O8 C18 H18A 109.8 . .
O8 C18 H18B 109.8 . .
H19A C19 H19B 108.3 . .
C20 C19 H19A 109.8 . .
C20 C19 H19B 109.8 . .
O8 C19 H19A 109.8 . .
O8 C19 H19B 109.8 . .
O8 C19 C20 109.24(17) . .
C19 C20 H20A 110.0 . .
C19 C20 H20B 110.0 . .
H20A C20 H20B 108.4 . .
O9 C20 C19 108.56(17) . .
O9 C20 H20A 110.0 . .
O9 C20 H20B 110.0 . .
H21A C21 H21B 108.3 . .
C22 C21 H21A 109.9 . .
C22 C21 H21B 109.9 . .
O9 C21 H21A 109.9 . .
O9 C21 H21B 109.9 . .
O9 C21 C22 108.75(17) . .
C21 C22 H22A 110.0 . .
C21 C22 H22B 110.0 . .
H22A C22 H22B 108.4 . .
O7 C22 C21 108.30(16) 2_657 .
O7 C22 H22A 110.0 2_657 .
O7 C22 H22B 110.0 2_657 .
Si2 O1 Si1 143.13(8) . .
Si3 O2 Si2 140.73(8) . .
Si3 O3 Si4 142.60(8) . 2_666
Si3 O4 Si1 141.97(8) . 2_666
Si4 O5 Si2 142.07(8) . .
Si4 O6 Si1 140.36(7) . 2_666
C17 O7 C22 112.94(15) . 2_657
C17 O7 K1 116.17(10) . .
C22 O7 K1 116.68(11) 2_657 .
C18 O8 K1 112.17(10) . .
C19 O8 C18 112.14(15) . .
C19 O8 K1 113.24(11) . .
C20 O9 C21 111.91(15) . .
C20 O9 K1 110.13(11) . .
C21 O9 K1 114.95(11) . .
O1 Si1 C1 104.89(7) . .
O1 Si1 O4 112.16(6) . 2_666
O1 Si1 O6 112.75(6) . 2_666
O4 Si1 C1 105.27(7) 2_666 .
O6 Si1 C1 108.08(7) 2_666 .
O6 Si1 O4 112.99(6) 2_666 2_666
O1 Si2 C5 105.33(7) . .
O1 Si2 O2 112.37(6) . .
O1 Si2 O5 112.94(7) . .
O2 Si2 C5 105.97(7) . .
O2 Si2 O5 112.45(6) . .
O5 Si2 C5 107.11(7) . .
O2 Si3 C9 105.44(7) . .
O2 Si3 O3 112.62(6) . .
O3 Si3 C9 105.82(7) . .
O4 Si3 C9 107.53(7) . .
O4 Si3 O2 112.29(6) . .
O4 Si3 O3 112.53(6) . .
O3 Si4 C13 106.01(7) 2_666 .
O5 Si4 C13 105.54(7) . .
O5 Si4 O3 112.88(6) . 2_666
O5 Si4 O6 112.21(6) . .
O6 Si4 C13 107.16(7) . .
O6 Si4 O3 112.41(6) . 2_666
O7 K1 O7 180.0 . 2_657
O7 K1 O8 60.65(4) 2_657 2_657
O7 K1 O8 119.35(4) . 2_657
O7 K1 O8 119.35(4) 2_657 .
O7 K1 O8 60.65(4) . .
O7 K1 O9 59.40(4) 2_657 .
O7 K1 O9 120.60(4) . .
O7 K1 O9 120.60(4) 2_657 2_657
O7 K1 O9 59.40(4) . 2_657
O7 K1 N1 95.79(5) . 1_556
O7 K1 N1 84.21(5) . 2_656
O7 K1 N1 84.21(5) 2_657 1_556
O7 K1 N1 95.79(5) 2_657 2_656
O8 K1 O8 180.00(5) 2_657 .
O8 K1 O9 61.48(4) . .
O8 K1 O9 118.52(4) 2_657 .
O8 K1 O9 118.52(4) . 2_657
O8 K1 O9 61.48(4) 2_657 2_657
O8 K1 N1 97.81(5) . 2_656
O8 K1 N1 82.19(5) 2_657 2_656
O8 K1 N1 82.19(5) . 1_556
O8 K1 N1 97.81(5) 2_657 1_556
O9 K1 O9 180.0 2_657 .
N1 K1 O9 88.74(5) 1_556 .
N1 K1 O9 88.74(5) 2_656 2_657
N1 K1 O9 91.26(5) 2_656 .
N1 K1 O9 91.26(5) 1_556 2_657
N1 K1 N1 180.0 2_656 1_556
C4 N1 K1 141.65(16) . 1_554

loop_
_geom_bond_atom_site_label_1
_geom_bond_atom_site_label_2
_geom_bond_distance
_geom_bond_site_symmetry_2
C1 H1A 0.9900 .
C1 H1B 0.9900 .
C1 C2 1.535(2) .
C1 Si1 1.8500(16) .
C2 H2A 0.9900 .
C2 H2B 0.9900 .
C2 C3 1.530(2) .
C3 H3A 0.9900 .
C3 H3B 0.9900 .
C3 C4 1.463(3) .
C4 N1 1.138(3) .
C5 H5A 0.9900 .
C5 H5B 0.9900 .
C5 C6 1.530(2) .
C5 Si2 1.8496(17) .
C6 H6A 0.9900 .
C6 H6B 0.9900 .
C6 C7 1.534(2) .
C7 H7A 0.9900 .
C7 H7B 0.9900 .
C7 C8 1.463(3) .
C8 N2 1.143(3) .
C9 H9A 0.9900 .
C9 H9B 0.9900 .
C9 C10 1.523(3) .
C9 Si3 1.8594(18) .
C10 H10A 0.9900 .
C10 H10B 0.9900 .
C10 C11 1.541(3) .
C11 H11A 0.9900 .
C11 H11B 0.9900 .
C11 C12 1.462(3) .
C12 N3 1.147(3) .
C13 H13A 0.9900 .
C13 H13B 0.9900 .
C13 C14 1.521(2) .
C13 Si4 1.8560(16) .
C14 H14A 0.9900 .
C14 H14B 0.9900 .
C14 C15 1.537(3) .
C15 H15A 0.9900 .
C15 H15B 0.9900 .
C15 C16 1.464(3) .
C16 N4 1.132(3) .
C17 H17A 0.9900 .
C17 H17B 0.9900 .
C17 C18 1.493(3) .
C17 O7 1.421(2) .
C18 H18A 0.9900 .
C18 H18B 0.9900 .
C18 O8 1.424(2) .
C19 H19A 0.9900 .
C19 H19B 0.9900 .
C19 C20 1.501(3) .
C19 O8 1.417(2) .
C20 H20A 0.9900 .
C20 H20B 0.9900 .
C20 O9 1.420(2) .
C21 H21A 0.9900 .
C21 H21B 0.9900 .
C21 C22 1.490(3) .
C21 O9 1.422(2) .
C22 H22A 0.9900 .
C22 H22B 0.9900 .
C22 O7 1.424(2) 2_657
O1 Si1 1.6208(12) .
O1 Si2 1.6193(12) .
O2 Si2 1.6258(12) .
O2 Si3 1.6239(12) .
O3 Si3 1.6279(12) .
O3 Si4 1.6292(12) 2_666
O4 Si1 1.6335(12) 2_666
O4 Si3 1.6227(12) .
O5 Si2 1.6263(12) .
O5 Si4 1.6205(12) .
O6 Si1 1.6257(12) 2_666
O6 Si4 1.6240(11) .
O7 C22 1.424(2) 2_657
O7 K1 2.7916(12) .
O8 K1 2.7939(13) .
O9 K1 2.8372(13) .
Si1 O4 1.6334(12) 2_666
Si1 O6 1.6257(12) 2_666
Si4 O3 1.6292(12) 2_666
K1 O7 2.7916(12) 2_657
K1 O8 2.7939(13) 2_657
K1 O9 2.8372(13) 2_657
K1 N1 2.8018(18) 2_656
K1 N1 2.8018(18) 1_556
N1 K1 2.8018(18) 1_554

loop_
_geom_torsion_atom_site_label_1
_geom_torsion_atom_site_label_2
_geom_torsion_atom_site_label_3
_geom_torsion_atom_site_label_4
_geom_torsion
_geom_torsion_site_symmetry_1
_geom_torsion_site_symmetry_4
C1 C2 C3 C4 60.6(2) . .
C2 C1 Si1 O1 -58.76(13) . .
C2 C1 Si1 O4 59.74(13) . 2_666
C2 C1 Si1 O6 -179.27(12) . 2_666
C5 C6 C7 C8 -62.3(2) . .
C6 C5 Si2 O1 174.54(12) . .
C6 C5 Si2 O2 -66.18(14) . .
C6 C5 Si2 O5 54.06(14) . .
C9 C10 C11 C12 63.5(3) . .
C10 C9 Si3 O2 -168.92(13) . .
C10 C9 Si3 O3 -49.39(15) . .
C10 C9 Si3 O4 71.08(15) . .
C13 C14 C15 C16 -64.9(2) . .
C14 C13 Si4 O3 46.71(13) . 2_666
C14 C13 Si4 O5 166.69(12) . .
C14 C13 Si4 O6 -73.54(13) . .
C17 C18 O8 C19 176.40(16) . .
C17 C18 O8 K1 -54.85(17) . .
C18 C17 O7 C22 179.08(16) . 2_657
C18 C17 O7 K1 -42.23(18) . .
C19 C20 O9 C21 -176.68(17) . .
C19 C20 O9 K1 54.14(19) . .
C20 C19 O8 C18 176.41(16) . .
C20 C19 O8 K1 48.23(19) . .
C22 C21 O9 C20 -175.10(17) . .
C22 C21 O9 K1 -48.5(2) . .
O7 C17 C18 O8 65.2(2) . .
O8 C19 C20 O9 -71.0(2) . .
O9 C21 C22 O7 64.0(2) . 2_657
Si1 C1 C2 C3 -176.67(13) . .
Si1 O1 Si2 C5 178.14(13) . .
Si1 O1 Si2 O2 63.22(15) . .
Si1 O1 Si2 O5 -65.29(15) . .
Si1 O4 Si3 C9 -178.09(12) 2_666 .
Si1 O4 Si3 O2 66.37(14) 2_666 .
Si1 O4 Si3 O3 -61.95(14) 2_666 .
Si1 O6 Si4 C13 -178.17(12) 2_666 .
Si1 O6 Si4 O3 65.75(14) 2_666 2_666
Si1 O6 Si4 O5 -62.76(14) 2_666 .
Si2 C5 C6 C7 164.06(13) . .
Si2 O1 Si1 C1 179.28(13) . .
Si2 O1 Si1 O4 65.54(15) . 2_666
Si2 O1 Si1 O6 -63.36(15) . 2_666
Si2 O2 Si3 C9 -179.63(12) . .
Si2 O2 Si3 O3 65.45(14) . .
Si2 O2 Si3 O4 -62.83(14) . .
Si2 O5 Si4 C13 -175.68(12) . .
Si2 O5 Si4 O3 -60.33(14) . 2_666
Si2 O5 Si4 O6 67.94(14) . .
Si3 C9 C10 C11 175.38(14) . .
Si3 O2 Si2 C5 -179.89(12) . .
Si3 O2 Si2 O1 -65.35(14) . .
Si3 O2 Si2 O5 63.42(14) . .
Si4 C13 C14 C15 -178.16(12) . .
Si4 O3 Si3 C9 -177.81(12) 2_666 .
Si4 O3 Si3 O2 -63.12(14) 2_666 .
Si4 O3 Si3 O4 65.03(14) 2_666 .
Si4 O5 Si2 C5 175.73(12) . .
Si4 O5 Si2 O1 60.22(14) . .
Si4 O5 Si2 O2 -68.26(14) . .
